data_4071558
loop_
_publ_author_name
'Packheiser, Rico'
'Ecorchard, Petra'
'R\"uffer, Tobias'
'Lang, Heinrich'

_publ_section_title
;
 Heteromultimetallic Transition Metal Complexes Based on Unsymmetrical
 Platinum(II) Bis-Acetylides
;
_journal_issue 14
_journal_name_full Organometallics
_journal_page_first 3534
_journal_paper_doi 10.1021/om800232m
_journal_volume 27
_journal_year 2008
_chemical_formula_sum 'C95 H82 Cl11 Fe N2 O4 P2 Pt Re Ru'
_chemical_formula_weight 2305.73
_chemical_name_systematic
;
 ?
;
_space_group_IT_number 2
_symmetry_cell_setting triclinic
_symmetry_space_group_name_Hall '-P 1'
_symmetry_space_group_name_H-M 'P -1'
_atom_sites_solution_hydrogens geom
_atom_sites_solution_primary direct
_atom_sites_solution_secondary difmap
_audit_creation_method SHELXL-97
_cell_angle_alpha 101.209(5)
_cell_angle_beta 100.387(4)
_cell_angle_gamma 100.602(4)
_cell_formula_units_Z 2
_cell_length_a 11.6644(5)
_cell_length_b 18.1424(10)
_cell_length_c 23.1605(13)
_cell_measurement_reflns_used 24144
_cell_measurement_temperature 100
_cell_measurement_theta_max 25.9998
_cell_measurement_theta_min 2.8295
_cell_volume 4605.5(4)
_computing_cell_refinement
;
CrysAlis RED, Oxford Diffraction Ltd.,
Version 1.171.31.7 (release 18-10-2006 CrysAlis171 .NET)
(compiled Oct 18 2006,16:28:17)
;
_computing_data_collection
;
CrysAlis CCD, Oxford Diffraction Ltd.,
Version 1.171.31.7 (release 18-10-2006 CrysAlis171 .NET)
(compiled Oct 18 2006,16:28:17)
;
_computing_data_reduction
;
CrysAlis RED, Oxford Diffraction Ltd.,
Version 1.171.31.7 (release 18-10-2006 CrysAlis171 .NET)
(compiled Oct 18 2006,16:28:17)
;
_computing_publication_material shelxtl
_computing_structure_refinement 'SHELXL-97 (Sheldrick, 1997)'
_computing_structure_solution 'SHELXS-97 (Sheldrick, 1997)'
_diffrn_ambient_temperature 293(2)
_diffrn_measured_fraction_theta_full 0.985
_diffrn_measured_fraction_theta_max 0.985
_diffrn_radiation_monochromator graphite
_diffrn_radiation_source 'Enhance (Mo) X-ray Source'
_diffrn_radiation_type MoK\a
_diffrn_radiation_wavelength 0.71073
_diffrn_reflns_av_R_equivalents 0.0293
_diffrn_reflns_av_sigmaI/netI 0.0563
_diffrn_reflns_limit_h_max 14
_diffrn_reflns_limit_h_min -14
_diffrn_reflns_limit_k_max 22
_diffrn_reflns_limit_k_min -22
_diffrn_reflns_limit_l_max 28
_diffrn_reflns_limit_l_min -28
_diffrn_reflns_number 45217
_diffrn_reflns_theta_full 26.06
_diffrn_reflns_theta_max 26.06
_diffrn_reflns_theta_min 2.83
_exptl_absorpt_coefficient_mu 3.545
_exptl_absorpt_correction_T_max 1.00000
_exptl_absorpt_correction_T_min 0.83410
_exptl_absorpt_correction_type multi-scan
_exptl_crystal_colour orange-red
_exptl_crystal_density_diffrn 1.663
_exptl_crystal_density_method 'not measured'
_exptl_crystal_description isometric
_exptl_crystal_F_000 2276
_exptl_crystal_size_max 0.2
_exptl_crystal_size_mid 0.2
_exptl_crystal_size_min 0.2
_refine_diff_density_max 3.864
_refine_diff_density_min -2.294
_refine_diff_density_rms 0.177
_refine_ls_extinction_method none
_refine_ls_goodness_of_fit_ref 1.091
_refine_ls_hydrogen_treatment mixed
_refine_ls_matrix_type full
_refine_ls_number_parameters 1085
_refine_ls_number_reflns 17964
_refine_ls_number_restraints 21
_refine_ls_restrained_S_all 1.090
_refine_ls_R_factor_all 0.0724
_refine_ls_R_factor_gt 0.0475
_refine_ls_shift/su_max 0.001
_refine_ls_shift/su_mean 0.000
_refine_ls_structure_factor_coef Fsqd
_refine_ls_weighting_details 'calc w=1/[\s^2^(Fo^2^)+(0.0862P)^2^+10.4902P] where P=(Fo^2^+2Fc^2^)/3'
_refine_ls_weighting_scheme calc
_refine_ls_wR_factor_gt 0.1309
_refine_ls_wR_factor_ref 0.1501
_reflns_number_gt 13217
_reflns_number_total 17964
_reflns_threshold_expression >2sigma(I)
_cod_data_source_file om800232m-file001.cif
_cod_data_source_block rico57
_cod_original_sg_symbol_H-M P-1
_cod_database_code 4071558

loop_
_symmetry_equiv_pos_as_xyz
'x, y, z'
'-x, -y, -z'

loop_
_atom_site_label
_atom_site_type_symbol
_atom_site_fract_x
_atom_site_fract_y
_atom_site_fract_z
_atom_site_U_iso_or_equiv
_atom_site_adp_type
_atom_site_occupancy
_atom_site_symmetry_multiplicity
_atom_site_calc_flag
_atom_site_refinement_flags
_atom_site_disorder_assembly
_atom_site_disorder_group
C1 C 0.0605(6) 0.7624(4) 0.2848(3) 0.0228(15) Uani 1 1 d . . .
C2 C 0.1536(6) 0.7709(4) 0.3354(3) 0.0215(14) Uani 1 1 d . . .
H2 H 0.1555 0.7311 0.3552 0.026 Uiso 1 1 calc R . .
C3 C 0.2433(6) 0.8390(4) 0.3560(3) 0.0193(14) Uani 1 1 d . . .
C4 C 0.2400(7) 0.8994(4) 0.3263(3) 0.0276(16) Uani 1 1 d . . .
H4 H 0.3007 0.9440 0.3390 0.033 Uiso 1 1 calc R . .
C5 C 0.1455(7) 0.8922(4) 0.2779(3) 0.0294(16) Uani 1 1 d . . .
C6 C 0.0577(7) 0.8237(4) 0.2569(3) 0.0261(16) Uani 1 1 d . . .
H6 H -0.0036 0.8189 0.2236 0.031 Uiso 1 1 calc R . .
C7 C 0.1353(7) 0.9576(5) 0.2524(3) 0.0337(18) Uani 1 1 d . . .
C8 C 0.1206(8) 1.0152(4) 0.2354(3) 0.0339(18) Uani 1 1 d . . .
C9 C 0.1011(8) 1.0823(5) 0.2159(4) 0.0351(18) Uani 1 1 d . . .
C10 C -0.0121(8) 1.0979(5) 0.1952(4) 0.041(2) Uani 1 1 d . . .
H10 H -0.0861 1.0649 0.1905 0.050 Uiso 1 1 calc R . .
C11 C 0.0066(9) 1.1716(5) 0.1830(4) 0.042(2) Uani 1 1 d . . .
H11 H -0.0526 1.1966 0.1700 0.050 Uiso 1 1 calc R . .
C12 C 0.1299(8) 1.2007(5) 0.1938(4) 0.0366(19) Uani 1 1 d . . .
H12 H 0.1669 1.2478 0.1881 0.044 Uiso 1 1 calc R . .
C13 C 0.1895(8) 1.1461(5) 0.2152(4) 0.0371(19) Uani 1 1 d . . .
H13 H 0.2719 1.1517 0.2266 0.045 Uiso 1 1 calc R . .
C14 C 0.1085(9) 1.1623(6) 0.3562(4) 0.044(2) Uani 1 1 d . . .
H14 H 0.1253 1.1183 0.3676 0.053 Uiso 1 1 calc R . .
C15 C 0.1916(9) 1.2270(5) 0.3539(4) 0.041(2) Uani 1 1 d . . .
H15 H 0.2742 1.2330 0.3638 0.050 Uiso 1 1 calc R . .
C16 C 0.1330(8) 1.2815(5) 0.3345(4) 0.0383(19) Uani 1 1 d . . .
H16 H 0.1692 1.3290 0.3291 0.046 Uiso 1 1 calc R . .
C17 C 0.0076(8) 1.2508(5) 0.3244(4) 0.044(2) Uani 1 1 d . . .
H17 H -0.0526 1.2750 0.3115 0.053 Uiso 1 1 calc R . .
C18 C -0.0095(9) 1.1770(6) 0.3375(4) 0.049(2) Uani 1 1 d . . .
H18 H -0.0825 1.1440 0.3346 0.059 Uiso 1 1 calc R . .
C19 C 0.3348(6) 0.8466(4) 0.4091(3) 0.0263(16) Uani 1 1 d . . .
C20 C 0.4042(6) 0.8495(4) 0.4558(3) 0.0287(16) Uani 1 1 d . . .
C21 C 0.6329(8) 0.9212(6) 0.5468(3) 0.042(2) Uani 1 1 d . . .
C22 C 0.5594(8) 0.7686(6) 0.5190(4) 0.048(2) Uani 1 1 d . . .
C23 C 0.5417(7) 0.8543(5) 0.6293(4) 0.039(2) Uani 1 1 d . . .
C24 C 0.2191(7) 0.8150(4) 0.5399(3) 0.0285(16) Uani 1 1 d . . .
C25 C 0.1006(6) 0.7737(4) 0.5229(3) 0.0278(16) Uani 1 1 d . . .
H25 H 0.0397 0.7997 0.5266 0.033 Uiso 1 1 calc R . .
C26 C 0.0716(8) 0.6931(5) 0.5002(4) 0.0354(19) Uani 1 1 d . A .
C27 C 0.1669(8) 0.6588(5) 0.4975(4) 0.038(2) Uani 1 1 d . . .
H27 H 0.1525 0.6057 0.4830 0.046 Uiso 1 1 calc R . .
C28 C 0.2832(8) 0.7015(5) 0.5158(4) 0.039(2) Uani 1 1 d . . .
H28 H 0.3450 0.6758 0.5141 0.046 Uiso 1 1 calc R . .
C29 C -0.0559(8) 0.6483(5) 0.4775(5) 0.048(2) Uani 1 1 d . . .
C30 C -0.074(2) 0.5672(12) 0.4831(14) 0.087(8) Uani 0.64(3) 1 d PDU A 1
H30A H -0.0104 0.5456 0.4712 0.131 Uiso 0.64(3) 1 calc PR A 1
H30B H -0.1492 0.5379 0.4574 0.131 Uiso 0.64(3) 1 calc PR A 1
H30C H -0.0746 0.5656 0.5242 0.131 Uiso 0.64(3) 1 calc PR A 1
C31 C -0.0818(13) 0.6377(11) 0.4024(7) 0.043(5) Uani 0.64(3) 1 d PDU A 1
H31A H -0.0638 0.6875 0.3934 0.065 Uiso 0.64(3) 1 calc PR A 1
H31B H -0.1644 0.6133 0.3849 0.065 Uiso 0.64(3) 1 calc PR A 1
H31C H -0.0320 0.6064 0.3861 0.065 Uiso 0.64(3) 1 calc PR A 1
C30' C -0.052(3) 0.5910(15) 0.5304(14) 0.039(7) Uani 0.36(3) 1 d PDU A 2
H30D H 0.0019 0.5580 0.5237 0.058 Uiso 0.36(3) 1 calc PR A 2
H30E H -0.1310 0.5602 0.5259 0.058 Uiso 0.36(3) 1 calc PR A 2
H30F H -0.0257 0.6236 0.5705 0.058 Uiso 0.36(3) 1 calc PR A 2
C31' C -0.074(2) 0.5985(15) 0.4236(11) 0.029(6) Uani 0.36(3) 1 d PDU A 2
H31D H -0.0047 0.5773 0.4217 0.044 Uiso 0.36(3) 1 calc PR A 2
H31E H -0.0871 0.6252 0.3919 0.044 Uiso 0.36(3) 1 calc PR A 2
H31F H -0.1426 0.5577 0.4188 0.044 Uiso 0.36(3) 1 calc PR A 2
C32 C -0.1449(9) 0.6890(6) 0.4959(5) 0.054(3) Uani 1 1 d . A .
H32A H -0.2234 0.6564 0.4795 0.081 Uiso 1 1 calc R . .
H32B H -0.1392 0.7352 0.4812 0.081 Uiso 1 1 calc R . .
H32C H -0.1307 0.7022 0.5392 0.081 Uiso 1 1 calc R . .
C33 C 0.2562(6) 0.9001(4) 0.5617(3) 0.0275(16) Uani 1 1 d . . .
C34 C 0.1787(6) 0.9460(4) 0.5762(3) 0.0256(16) Uani 1 1 d . . .
H34 H 0.0987 0.9236 0.5729 0.031 Uiso 1 1 calc R . .
C35 C 0.2193(6) 1.0253(4) 0.5954(3) 0.0266(16) Uani 1 1 d . . .
C36 C 0.3388(7) 1.0548(5) 0.5989(3) 0.0322(17) Uani 1 1 d . . .
H36 H 0.3689 1.1079 0.6103 0.039 Uiso 1 1 calc R . .
C45 C -0.5832(7) 0.5362(4) 0.1282(4) 0.0286(16) Uani 1 1 d . . .
H45 H -0.5782 0.5258 0.1663 0.034 Uiso 1 1 calc R . .
C37 C 0.4129(7) 1.0077(4) 0.5860(3) 0.0310(17) Uani 1 1 d . . .
H37 H 0.4934 1.0295 0.5898 0.037 Uiso 1 1 calc R . .
C38 C 0.1381(7) 1.0813(5) 0.6129(4) 0.0369(19) Uani 1 1 d . . .
C39 C 0.0088(7) 1.0393(5) 0.6048(5) 0.053(3) Uani 1 1 d . . .
H39A H -0.0215 1.0103 0.5637 0.079 Uiso 1 1 calc R . .
H39B H -0.0385 1.0762 0.6141 0.079 Uiso 1 1 calc R . .
H39C H 0.0046 1.0048 0.6314 0.079 Uiso 1 1 calc R . .
C40 C 0.1381(9) 1.1362(5) 0.5703(5) 0.051(2) Uani 1 1 d . . .
H40A H 0.1060 1.1070 0.5294 0.077 Uiso 1 1 calc R . .
H40B H 0.2186 1.1640 0.5741 0.077 Uiso 1 1 calc R . .
H40C H 0.0898 1.1721 0.5808 0.077 Uiso 1 1 calc R . .
C41 C 0.1877(8) 1.1276(5) 0.6768(4) 0.046(2) Uani 1 1 d . . .
H41A H 0.2694 1.1534 0.6811 0.069 Uiso 1 1 calc R . .
H41B H 0.1837 1.0939 0.7039 0.069 Uiso 1 1 calc R . .
H41C H 0.1415 1.1652 0.6860 0.069 Uiso 1 1 calc R . .
C42 C -0.0326(6) 0.6926(4) 0.2627(3) 0.0230(15) Uani 1 1 d . . .
C43 C -0.1084(6) 0.6342(4) 0.2415(3) 0.0218(14) Uani 1 1 d . . .
C44 C -0.4880(6) 0.5862(4) 0.1169(3) 0.0241(15) Uani 1 1 d . . .
C46 C -0.6851(7) 0.5019(4) 0.0830(4) 0.036(2) Uani 1 1 d . . .
H46 H -0.7492 0.4699 0.0911 0.043 Uiso 1 1 calc R . .
C47 C -0.6915(7) 0.5153(5) 0.0262(4) 0.039(2) Uani 1 1 d . . .
H47 H -0.7590 0.4910 -0.0043 0.047 Uiso 1 1 calc R . .
C48 C -0.5966(7) 0.5656(5) 0.0140(4) 0.039(2) Uani 1 1 d . . .
H48 H -0.6012 0.5751 -0.0243 0.047 Uiso 1 1 calc R . .
C49 C -0.4976(7) 0.6003(5) 0.0594(3) 0.0328(18) Uani 1 1 d . . .
H49 H -0.4351 0.6342 0.0516 0.039 Uiso 1 1 calc R . .
C50 C -0.2745(6) 0.7061(4) 0.1520(3) 0.0242(15) Uani 1 1 d . . .
C51 C -0.1929(7) 0.6923(5) 0.1159(3) 0.0309(17) Uani 1 1 d . . .
H51 H -0.1796 0.6430 0.1057 0.037 Uiso 1 1 calc R . .
C52 C -0.1314(8) 0.7514(5) 0.0952(4) 0.040(2) Uani 1 1 d . . .
H52 H -0.0788 0.7413 0.0705 0.048 Uiso 1 1 calc R . .
C53 C -0.1493(8) 0.8259(5) 0.1116(4) 0.040(2) Uani 1 1 d . . .
H53 H -0.1077 0.8659 0.0984 0.048 Uiso 1 1 calc R . .
C54 C -0.2283(8) 0.8398(5) 0.1474(4) 0.0365(19) Uani 1 1 d . . .
H54 H -0.2406 0.8894 0.1582 0.044 Uiso 1 1 calc R . .
C55 C -0.2903(7) 0.7806(4) 0.1677(3) 0.0279(16) Uani 1 1 d . . .
H55 H -0.3431 0.7911 0.1922 0.033 Uiso 1 1 calc R . .
C56 C -0.4090(6) 0.6691(4) 0.2409(3) 0.0250(15) Uani 1 1 d . . .
C57 C -0.3577(8) 0.6639(5) 0.2982(4) 0.0371(19) Uani 1 1 d . . .
H57 H -0.2942 0.6397 0.3036 0.044 Uiso 1 1 calc R . .
C58 C -0.4002(9) 0.6945(5) 0.3475(4) 0.045(2) Uani 1 1 d . . .
H58 H -0.3655 0.6902 0.3858 0.054 Uiso 1 1 calc R . .
C59 C -0.4924(9) 0.7307(5) 0.3404(5) 0.049(3) Uani 1 1 d . . .
H59 H -0.5212 0.7502 0.3738 0.059 Uiso 1 1 calc R . .
C60 C -0.5436(8) 0.7385(5) 0.2836(5) 0.048(3) Uani 1 1 d . . .
H60 H -0.6046 0.7649 0.2792 0.058 Uiso 1 1 calc R . .
C61 C -0.5037(7) 0.7068(4) 0.2331(4) 0.0359(19) Uani 1 1 d . . .
H61 H -0.5392 0.7106 0.1948 0.043 Uiso 1 1 calc R . .
C62 C -0.0769(7) 0.4112(4) 0.1544(3) 0.0240(15) Uani 1 1 d . . .
C63 C 0.0161(8) 0.3732(5) 0.1588(4) 0.0343(18) Uani 1 1 d . . .
H63 H 0.0535 0.3681 0.1964 0.041 Uiso 1 1 calc R . .
C64 C 0.0537(9) 0.3425(5) 0.1076(4) 0.042(2) Uani 1 1 d . . .
H64 H 0.1158 0.3168 0.1106 0.050 Uiso 1 1 calc R . .
C65 C -0.0036(8) 0.3511(5) 0.0513(4) 0.041(2) Uani 1 1 d . . .
H65 H 0.0204 0.3305 0.0166 0.050 Uiso 1 1 calc R . .
C66 C -0.0940(8) 0.3892(5) 0.0468(4) 0.0377(19) Uani 1 1 d . . .
H66 H -0.1295 0.3962 0.0096 0.045 Uiso 1 1 calc R . .
C67 C -0.1327(7) 0.4176(4) 0.0982(3) 0.0299(17) Uani 1 1 d . . .
H67 H -0.1971 0.4412 0.0947 0.036 Uiso 1 1 calc R . .
C68 C -0.1957(6) 0.3774(4) 0.2497(3) 0.0254(15) Uani 1 1 d . . .
C69 C -0.2252(7) 0.3009(4) 0.2164(4) 0.0329(18) Uani 1 1 d . . .
H69 H -0.2065 0.2890 0.1788 0.040 Uiso 1 1 calc R . .
C70 C -0.2824(7) 0.2427(5) 0.2393(4) 0.040(2) Uani 1 1 d . . .
H70 H -0.3027 0.1920 0.2166 0.049 Uiso 1 1 calc R . .
C71 C -0.3086(9) 0.2583(6) 0.2935(5) 0.056(3) Uani 1 1 d . . .
H71 H -0.3451 0.2185 0.3086 0.068 Uiso 1 1 calc R . .
C72 C -0.2818(9) 0.3337(6) 0.3273(4) 0.053(3) Uani 1 1 d . . .
H72 H -0.3001 0.3445 0.3651 0.063 Uiso 1 1 calc R . .
C73 C -0.2271(8) 0.3934(5) 0.3045(4) 0.039(2) Uani 1 1 d . . .
H73 H -0.2117 0.4442 0.3265 0.047 Uiso 1 1 calc R . .
C74 C 0.0234(6) 0.4940(4) 0.2756(3) 0.0266(16) Uani 1 1 d . . .
C75 C 0.0582(8) 0.4686(5) 0.3275(4) 0.0371(19) Uani 1 1 d . . .
H75 H 0.0051 0.4307 0.3374 0.044 Uiso 1 1 calc R . .
C76 C 0.1726(7) 0.4995(5) 0.3651(4) 0.040(2) Uani 1 1 d . . .
H76 H 0.1955 0.4816 0.3995 0.048 Uiso 1 1 calc R . .
C77 C 0.2504(8) 0.5562(5) 0.3511(4) 0.044(2) Uani 1 1 d . . .
H77 H 0.3253 0.5781 0.3766 0.053 Uiso 1 1 calc R . .
C78 C 0.2173(7) 0.5808(5) 0.2989(4) 0.042(2) Uani 1 1 d . . .
H78 H 0.2710 0.6185 0.2891 0.050 Uiso 1 1 calc R . .
C79 C 0.1048(7) 0.5499(5) 0.2610(4) 0.0352(19) Uani 1 1 d . . .
H79 H 0.0838 0.5666 0.2259 0.042 Uiso 1 1 calc R . .
C80 C -0.3702(6) 0.4471(4) 0.1621(3) 0.0212(14) Uani 1 1 d . . .
C81 C -0.4459(6) 0.3881(4) 0.1393(3) 0.0242(15) Uani 1 1 d . . .
C82 C -0.5394(6) 0.3193(4) 0.1144(3) 0.0249(15) Uani 1 1 d . . .
C83 C -0.5607(7) 0.2538(4) 0.1403(3) 0.0283(16) Uani 1 1 d . . .
H83 H -0.5144 0.2474 0.1753 0.034 Uiso 1 1 calc R . .
C84 C -0.6648(7) 0.2004(4) 0.1032(4) 0.0330(18) Uani 1 1 d . . .
H84 H -0.6986 0.1531 0.1099 0.040 Uiso 1 1 calc R . .
C85 C -0.7084(7) 0.2310(5) 0.0544(4) 0.0361(19) Uani 1 1 d . . .
H85 H -0.7754 0.2076 0.0233 0.043 Uiso 1 1 calc R . .
C86 C -0.6313(6) 0.3045(4) 0.0613(3) 0.0273(16) Uani 1 1 d . . .
H86 H -0.6397 0.3373 0.0353 0.033 Uiso 1 1 calc R . .
C87 C -0.4597(12) 0.2043(6) -0.0314(5) 0.063(3) Uani 1 1 d . . .
H87 H -0.4764 0.2321 -0.0604 0.076 Uiso 1 1 calc R . .
C88 C -0.5252(9) 0.1327(5) -0.0302(4) 0.050(2) Uani 1 1 d . . .
H88 H -0.5936 0.1043 -0.0587 0.060 Uiso 1 1 calc R . .
C89 C -0.4711(9) 0.1094(5) 0.0219(4) 0.048(2) Uani 1 1 d . . .
H89 H -0.4974 0.0640 0.0334 0.057 Uiso 1 1 calc R . .
C90 C -0.3715(10) 0.1681(7) 0.0517(5) 0.066(3) Uani 1 1 d . . .
H90 H -0.3187 0.1689 0.0872 0.079 Uiso 1 1 calc R . .
C91 C -0.3636(11) 0.2267(6) 0.0192(7) 0.075(4) Uani 1 1 d . . .
H91 H -0.3048 0.2722 0.0296 0.090 Uiso 1 1 calc R . .
C92 C 0.4393(13) 0.4012(7) 0.2678(5) 0.075(4) Uani 1 1 d . . .
H92 H 0.4886 0.3866 0.2394 0.090 Uiso 1 1 calc R . .
C93 C 0.822(2) 0.0766(12) 0.9737(10) 0.186(13) Uani 1 1 d . . .
H93 H 0.7512 0.0990 0.9677 0.223 Uiso 1 1 calc R . .
C94 C 0.4851(15) 0.0034(7) 0.2176(6) 0.091(4) Uani 1 1 d . . .
H94 H 0.4278 0.0171 0.2416 0.109 Uiso 1 1 calc R . .
C95 C 0.1528(13) 0.6724(7) 0.1505(5) 0.080(4) Uani 1 1 d . . .
H95A H 0.1083 0.7008 0.1747 0.096 Uiso 1 1 calc R . .
H95B H 0.2121 0.6568 0.1778 0.096 Uiso 1 1 calc R . .
Cl1 Cl 0.4224(3) 0.3301(2) 0.30518(18) 0.0878(10) Uani 1 1 d . . .
Cl2 Cl 0.5242(4) 0.4920(2) 0.31746(19) 0.0973(11) Uiso 1 1 d . . .
Cl3 Cl 0.3150(3) 0.41206(18) 0.22642(16) 0.0726(8) Uani 1 1 d . . .
Cl4 Cl 0.7824(6) -0.0018(3) 1.0058(4) 0.192(4) Uani 1 1 d . . .
Cl5 Cl 0.8496(6) 0.0475(5) 0.9027(3) 0.246(5) Uani 1 1 d . . .
Cl6 Cl 0.9319(4) 0.1459(2) 1.01730(19) 0.1085(14) Uani 1 1 d . . .
Cl7 Cl 0.4773(3) 0.0540(2) 0.16221(17) 0.0929(11) Uani 1 1 d . . .
Cl8 Cl 0.6280(5) 0.0310(3) 0.2669(2) 0.1291(17) Uani 1 1 d . . .
Cl9 Cl 0.4453(6) -0.0943(2) 0.1901(3) 0.149(2) Uani 1 1 d . . .
Cl10 Cl 0.0530(2) 0.58854(14) 0.10153(11) 0.0493(6) Uani 1 1 d . . .
Cl11 Cl 0.2246(3) 0.73204(18) 0.11273(14) 0.0778(9) Uani 1 1 d . . .
Fe1 Fe 0.08287(11) 1.17842(7) 0.27074(5) 0.0350(3) Uani 1 1 d . . .
O4 O 0.3950(5) 0.5260(4) 0.5165(4) 0.0565(19) Uani 1 1 d D . .
H4O1 H 0.347(5) 0.533(3) 0.5470(19) 0.000(14) Uiso 1 1 d D . .
H4O H 0.476(3) 0.521(5) 0.531(4) 0.05(3) Uiso 1 1 d D . .
N1 N 0.3744(5) 0.9302(4) 0.5679(3) 0.0287(14) Uani 1 1 d . . .
N2 N 0.3113(6) 0.7792(4) 0.5362(3) 0.0310(15) Uani 1 1 d . . .
O1 O 0.7214(5) 0.9629(4) 0.5476(3) 0.0533(18) Uani 1 1 d . . .
O2 O 0.5987(7) 0.7155(5) 0.5023(3) 0.070(2) Uani 1 1 d . . .
O3 O 0.5749(6) 0.8592(4) 0.6814(3) 0.0537(17) Uani 1 1 d . . .
P1 P -0.35424(16) 0.62575(10) 0.17672(8) 0.0199(4) Uani 1 1 d . . .
P2 P -0.12149(15) 0.45586(10) 0.22204(8) 0.0203(4) Uani 1 1 d . . .
Pt1 Pt -0.23849(2) 0.540881(14) 0.201094(12) 0.01907(8) Uani 1 1 d . . .
Re1 Re 0.48676(3) 0.85065(2) 0.545080(14) 0.03272(10) Uani 1 1 d . . .
Ru1 Ru -0.52922(6) 0.21557(3) 0.05062(3) 0.02943(15) Uani 1 1 d . . .

loop_
_atom_site_aniso_label
_atom_site_aniso_U_11
_atom_site_aniso_U_22
_atom_site_aniso_U_33
_atom_site_aniso_U_23
_atom_site_aniso_U_13
_atom_site_aniso_U_12
C1 0.017(3) 0.019(3) 0.026(4) -0.003(3) 0.004(3) -0.001(3)
C2 0.022(3) 0.021(4) 0.022(4) 0.003(3) 0.003(3) 0.009(3)
C3 0.013(3) 0.028(4) 0.016(3) 0.001(3) 0.005(3) 0.003(3)
C4 0.030(4) 0.021(4) 0.023(4) -0.003(3) 0.002(3) -0.004(3)
C5 0.034(4) 0.028(4) 0.024(4) 0.002(3) 0.005(3) 0.009(3)
C6 0.028(4) 0.027(4) 0.019(4) 0.000(3) -0.001(3) 0.008(3)
C7 0.040(5) 0.031(4) 0.024(4) 0.000(3) 0.000(3) 0.005(3)
C8 0.048(5) 0.024(4) 0.023(4) 0.007(3) -0.002(4) -0.002(3)
C9 0.047(5) 0.026(4) 0.029(4) 0.004(3) 0.004(4) 0.008(4)
C10 0.042(5) 0.035(5) 0.045(5) 0.011(4) 0.007(4) 0.004(4)
C11 0.055(6) 0.046(5) 0.031(5) 0.014(4) 0.008(4) 0.022(4)
C12 0.047(5) 0.036(5) 0.035(5) 0.016(4) 0.013(4) 0.017(4)
C13 0.054(5) 0.029(4) 0.035(5) 0.011(4) 0.015(4) 0.015(4)
C14 0.065(6) 0.046(5) 0.024(4) 0.008(4) 0.013(4) 0.017(5)
C15 0.050(5) 0.048(5) 0.028(4) 0.003(4) 0.004(4) 0.028(4)
C16 0.041(5) 0.035(5) 0.038(5) 0.004(4) 0.007(4) 0.015(4)
C17 0.045(5) 0.042(5) 0.045(5) 0.007(4) 0.010(4) 0.017(4)
C18 0.059(6) 0.053(6) 0.038(5) 0.011(4) 0.018(5) 0.013(5)
C19 0.026(4) 0.025(4) 0.029(4) 0.002(3) 0.014(3) 0.005(3)
C20 0.020(4) 0.033(4) 0.029(4) -0.003(3) 0.006(3) 0.007(3)
C21 0.034(5) 0.071(6) 0.017(4) -0.004(4) 0.006(3) 0.018(4)
C22 0.044(5) 0.081(7) 0.020(4) 0.002(4) 0.001(4) 0.032(5)
C23 0.024(4) 0.055(6) 0.039(5) 0.006(4) 0.002(4) 0.019(4)
C24 0.031(4) 0.037(4) 0.022(4) 0.008(3) 0.008(3) 0.014(3)
C25 0.021(4) 0.027(4) 0.038(4) 0.010(3) 0.009(3) 0.007(3)
C26 0.049(5) 0.030(4) 0.031(4) 0.007(3) 0.021(4) 0.009(4)
C27 0.053(5) 0.031(4) 0.031(5) 0.001(3) 0.013(4) 0.013(4)
C28 0.045(5) 0.043(5) 0.032(5) 0.006(4) 0.008(4) 0.024(4)
C29 0.041(5) 0.028(5) 0.068(7) -0.001(4) 0.024(5) -0.006(4)
C30 0.076(14) 0.062(13) 0.11(2) 0.029(13) 0.001(13) -0.002(10)
C31 0.035(7) 0.045(10) 0.038(9) -0.003(7) -0.003(6) 0.005(6)
C30' 0.050(16) 0.026(13) 0.047(17) 0.019(12) 0.018(13) 0.010(11)
C31' 0.031(12) 0.026(13) 0.035(13) 0.009(11) 0.007(10) 0.011(9)
C32 0.043(5) 0.047(6) 0.060(7) -0.009(5) 0.018(5) 0.000(4)
C33 0.024(4) 0.035(4) 0.023(4) 0.005(3) 0.007(3) 0.004(3)
C34 0.012(3) 0.026(4) 0.034(4) 0.002(3) 0.003(3) 0.002(3)
C35 0.018(3) 0.033(4) 0.027(4) 0.000(3) 0.005(3) 0.008(3)
C36 0.030(4) 0.032(4) 0.030(4) -0.002(3) 0.006(3) 0.007(3)
C45 0.028(4) 0.019(4) 0.039(4) 0.010(3) 0.006(3) 0.006(3)
C37 0.023(4) 0.033(4) 0.029(4) 0.002(3) 0.000(3) -0.001(3)
C38 0.030(4) 0.030(4) 0.045(5) 0.003(4) 0.005(4) 0.001(3)
C39 0.021(4) 0.045(5) 0.070(7) -0.026(5) 0.007(4) 0.000(4)
C40 0.046(5) 0.035(5) 0.062(7) 0.005(4) -0.004(5) 0.006(4)
C41 0.042(5) 0.040(5) 0.052(6) -0.004(4) 0.015(4) 0.009(4)
C42 0.024(4) 0.021(4) 0.023(4) 0.003(3) 0.003(3) 0.008(3)
C43 0.023(4) 0.019(4) 0.022(4) 0.001(3) 0.002(3) 0.008(3)
C44 0.022(3) 0.015(3) 0.033(4) 0.001(3) 0.003(3) 0.006(3)
C46 0.019(4) 0.021(4) 0.060(6) 0.008(4) -0.006(4) 0.000(3)
C47 0.030(4) 0.030(4) 0.049(5) 0.002(4) -0.008(4) 0.008(3)
C48 0.032(4) 0.048(5) 0.029(4) 0.009(4) -0.007(4) 0.002(4)
C49 0.028(4) 0.043(5) 0.026(4) 0.009(3) 0.003(3) 0.006(3)
C50 0.021(3) 0.027(4) 0.021(4) 0.004(3) -0.001(3) 0.005(3)
C51 0.027(4) 0.032(4) 0.030(4) 0.001(3) 0.007(3) 0.004(3)
C52 0.036(5) 0.047(5) 0.031(5) 0.007(4) 0.007(4) -0.002(4)
C53 0.051(5) 0.037(5) 0.027(4) 0.015(4) 0.002(4) -0.006(4)
C54 0.042(5) 0.027(4) 0.034(5) 0.007(3) -0.001(4) 0.001(3)
C55 0.033(4) 0.023(4) 0.023(4) 0.000(3) 0.005(3) 0.002(3)
C56 0.025(4) 0.024(4) 0.028(4) 0.002(3) 0.016(3) 0.004(3)
C57 0.046(5) 0.034(4) 0.029(4) -0.002(3) 0.019(4) 0.003(4)
C58 0.059(6) 0.038(5) 0.026(4) -0.014(4) 0.023(4) -0.010(4)
C59 0.053(6) 0.027(5) 0.060(7) -0.015(4) 0.037(5) -0.003(4)
C60 0.038(5) 0.027(4) 0.081(8) 0.000(4) 0.038(5) 0.004(4)
C61 0.032(4) 0.028(4) 0.049(5) 0.005(4) 0.018(4) 0.004(3)
C62 0.035(4) 0.014(3) 0.027(4) 0.007(3) 0.012(3) 0.008(3)
C63 0.043(5) 0.035(4) 0.038(5) 0.016(4) 0.019(4) 0.024(4)
C64 0.059(6) 0.040(5) 0.041(5) 0.018(4) 0.021(4) 0.028(4)
C65 0.052(5) 0.038(5) 0.041(5) 0.006(4) 0.024(4) 0.017(4)
C66 0.045(5) 0.046(5) 0.026(4) 0.008(4) 0.011(4) 0.017(4)
C67 0.033(4) 0.033(4) 0.025(4) 0.005(3) 0.010(3) 0.011(3)
C68 0.021(3) 0.025(4) 0.028(4) 0.008(3) 0.002(3) 0.001(3)
C69 0.024(4) 0.031(4) 0.042(5) 0.014(4) 0.004(3) 0.001(3)
C70 0.036(5) 0.028(4) 0.054(6) 0.019(4) -0.002(4) 0.002(3)
C71 0.054(6) 0.045(6) 0.071(7) 0.040(5) 0.009(5) -0.010(5)
C72 0.060(6) 0.072(7) 0.046(6) 0.037(5) 0.032(5) 0.017(5)
C73 0.049(5) 0.039(5) 0.028(4) 0.007(4) 0.013(4) 0.005(4)
C74 0.027(4) 0.016(3) 0.031(4) -0.005(3) -0.002(3) 0.009(3)
C75 0.038(5) 0.040(5) 0.028(4) 0.001(4) 0.002(4) 0.010(4)
C76 0.029(4) 0.037(5) 0.055(6) 0.012(4) 0.001(4) 0.017(4)
C77 0.028(4) 0.045(5) 0.045(5) -0.013(4) -0.003(4) 0.009(4)
C78 0.024(4) 0.032(5) 0.061(6) 0.003(4) 0.001(4) 0.001(3)
C79 0.030(4) 0.030(4) 0.046(5) 0.014(4) 0.000(4) 0.008(3)
C80 0.026(4) 0.020(4) 0.018(3) 0.003(3) 0.002(3) 0.009(3)
C81 0.028(4) 0.014(3) 0.028(4) 0.000(3) 0.007(3) 0.002(3)
C82 0.029(4) 0.017(3) 0.027(4) 0.001(3) 0.007(3) 0.002(3)
C83 0.035(4) 0.026(4) 0.023(4) 0.005(3) 0.008(3) 0.004(3)
C84 0.038(4) 0.019(4) 0.036(5) 0.003(3) 0.008(4) -0.005(3)
C85 0.031(4) 0.035(5) 0.033(5) 0.001(4) 0.002(4) -0.003(3)
C86 0.026(4) 0.020(4) 0.032(4) 0.003(3) 0.005(3) 0.000(3)
C87 0.107(10) 0.040(6) 0.058(7) 0.014(5) 0.049(7) 0.024(6)
C88 0.058(6) 0.039(5) 0.041(5) -0.016(4) 0.011(5) 0.006(4)
C89 0.077(7) 0.027(5) 0.038(5) -0.005(4) 0.018(5) 0.019(4)
C90 0.062(7) 0.065(8) 0.058(7) -0.023(6) 0.011(6) 0.023(6)
C91 0.069(8) 0.039(6) 0.116(11) -0.016(7) 0.064(8) -0.001(5)
C92 0.140(12) 0.065(7) 0.031(5) 0.008(5) 0.016(6) 0.055(8)
C93 0.21(2) 0.133(16) 0.154(19) -0.065(14) 0.117(18) -0.088(16)
C94 0.140(13) 0.058(8) 0.079(9) 0.021(7) 0.011(9) 0.040(8)
C95 0.100(10) 0.077(8) 0.049(7) -0.001(6) 0.031(7) -0.007(7)
Cl1 0.0628(19) 0.089(2) 0.119(3) 0.055(2) 0.0196(19) 0.0047(16)
Cl3 0.0662(18) 0.075(2) 0.092(2) 0.0338(17) 0.0329(17) 0.0247(15)
Cl4 0.184(6) 0.077(3) 0.323(9) -0.002(4) 0.180(6) -0.020(3)
Cl5 0.166(6) 0.293(9) 0.161(5) -0.134(6) 0.104(5) -0.106(6)
Cl6 0.111(3) 0.082(2) 0.102(3) -0.014(2) 0.039(2) -0.030(2)
Cl7 0.098(3) 0.084(2) 0.087(2) 0.0377(19) -0.002(2) -0.0015(19)
Cl8 0.174(5) 0.126(4) 0.097(3) 0.042(3) 0.003(3) 0.071(3)
Cl9 0.242(6) 0.053(2) 0.166(5) 0.019(3) 0.095(5) 0.028(3)
Cl10 0.0486(13) 0.0519(14) 0.0482(13) 0.0094(11) 0.0207(11) 0.0062(10)
Cl11 0.088(2) 0.0647(18) 0.0680(19) 0.0190(15) 0.0134(16) -0.0138(15)
Fe1 0.0361(6) 0.0437(7) 0.0294(6) 0.0123(5) 0.0082(5) 0.0151(5)
O4 0.027(3) 0.052(4) 0.078(5) 0.008(4) -0.019(3) 0.015(3)
N1 0.022(3) 0.040(4) 0.025(3) 0.004(3) 0.006(3) 0.010(3)
N2 0.036(4) 0.039(4) 0.023(3) 0.006(3) 0.008(3) 0.019(3)
O1 0.025(3) 0.083(5) 0.040(4) -0.002(3) 0.006(3) 0.002(3)
O2 0.077(5) 0.093(6) 0.049(4) -0.002(4) 0.013(4) 0.061(5)
O3 0.046(4) 0.085(5) 0.035(4) 0.017(3) 0.006(3) 0.027(4)
P1 0.0213(9) 0.0169(9) 0.0193(9) 0.0004(7) 0.0031(7) 0.0041(7)
P2 0.0193(9) 0.0172(9) 0.0214(9) 0.0027(7) 0.0010(7) 0.0018(7)
Pt1 0.01868(14) 0.01594(14) 0.01894(14) -0.00033(10) 0.00148(10) 0.00227(10)
Re1 0.02214(16) 0.0499(2) 0.02478(17) 0.00054(14) 0.00232(13) 0.01634(14)
Ru1 0.0332(3) 0.0201(3) 0.0298(3) -0.0011(2) 0.0090(3) -0.0013(2)

loop_
_atom_type_symbol
_atom_type_description
_atom_type_scat_dispersion_real
_atom_type_scat_dispersion_imag
_atom_type_scat_source
C C 0.0033 0.0016 'International Tables Vol C Tables 4.2.6.8 and 6.1.1.4'
H H 0.0000 0.0000 'International Tables Vol C Tables 4.2.6.8 and 6.1.1.4'
N N 0.0061 0.0033 'International Tables Vol C Tables 4.2.6.8 and 6.1.1.4'
O O 0.0106 0.0060 'International Tables Vol C Tables 4.2.6.8 and 6.1.1.4'
Fe Fe 0.3463 0.8444 'International Tables Vol C Tables 4.2.6.8 and 6.1.1.4'
Ru Ru -1.2594 0.8363 'International Tables Vol C Tables 4.2.6.8 and 6.1.1.4'
Re Re -1.0185 7.2310 'International Tables Vol C Tables 4.2.6.8 and 6.1.1.4'
Pt Pt -1.7033 8.3905 'International Tables Vol C Tables 4.2.6.8 and 6.1.1.4'
P P 0.1023 0.0942 'International Tables Vol C Tables 4.2.6.8 and 6.1.1.4'
Cl Cl 0.1484 0.1585 'International Tables Vol C Tables 4.2.6.8 and 6.1.1.4'

loop_
_geom_angle_atom_site_label_1
_geom_angle_atom_site_label_2
_geom_angle_atom_site_label_3
_geom_angle
C6 C1 C2 118.7(6)
C6 C1 C42 119.9(6)
C2 C1 C42 121.4(6)
C3 C2 C1 120.5(6)
C2 C3 C4 119.8(6)
C2 C3 C19 118.8(6)
C4 C3 C19 121.3(6)
C5 C4 C3 119.7(6)
C4 C5 C6 120.2(7)
C4 C5 C7 119.2(7)
C6 C5 C7 120.5(7)
C1 C6 C5 121.1(7)
C8 C7 C5 173.4(9)
C7 C8 C9 178.8(10)
C13 C9 C10 107.6(7)
C13 C9 C8 126.5(8)
C10 C9 C8 125.9(8)
C13 C9 Fe1 69.9(5)
C10 C9 Fe1 70.1(5)
C8 C9 Fe1 124.1(6)
C11 C10 C9 108.4(8)
C11 C10 Fe1 69.9(5)
C9 C10 Fe1 68.9(5)
C12 C11 C10 107.8(8)
C12 C11 Fe1 70.4(5)
C10 C11 Fe1 69.7(5)
C11 C12 C13 108.7(8)
C11 C12 Fe1 69.6(5)
C13 C12 Fe1 68.7(5)
C9 C13 C12 107.5(8)
C9 C13 Fe1 69.4(5)
C12 C13 Fe1 70.3(5)
C15 C14 C18 106.8(8)
C15 C14 Fe1 70.0(5)
C18 C14 Fe1 69.2(5)
C14 C15 C16 110.3(9)
C14 C15 Fe1 69.9(5)
C16 C15 Fe1 70.8(5)
C15 C16 C17 107.5(8)
C15 C16 Fe1 69.2(5)
C17 C16 Fe1 69.7(5)
C18 C17 C16 108.2(8)
C18 C17 Fe1 69.1(5)
C16 C17 Fe1 69.8(5)
C17 C18 C14 107.3(9)
C17 C18 Fe1 70.4(5)
C14 C18 Fe1 68.9(5)
C20 C19 C3 174.3(8)
C19 C20 Re1 166.1(6)
O1 C21 Re1 179.2(8)
O2 C22 Re1 176.6(9)
O3 C23 Re1 177.6(8)
N2 C24 C25 121.5(7)
N2 C24 C33 114.5(7)
C25 C24 C33 124.0(7)
C24 C25 C26 121.0(7)
C27 C26 C25 115.9(8)
C27 C26 C29 122.3(8)
C25 C26 C29 121.7(7)
C26 C27 C28 121.4(8)
N2 C28 C27 122.7(8)
C31' C29 C32 123.7(13)
C31' C29 C30 68.1(15)
C32 C29 C30 115.2(12)
C31' C29 C26 112.6(12)
C32 C29 C26 115.1(7)
C30 C29 C26 113.7(11)
C31' C29 C31 34.4(11)
C32 C29 C31 104.3(10)
C30 C29 C31 102.0(13)
C26 C29 C31 104.5(8)
C31' C29 C30' 105.0(15)
C32 C29 C30' 98.1(11)
C30 C29 C30' 37.2(11)
C26 C29 C30' 96.1(12)
C31 C29 C30' 139.2(12)
N1 C33 C34 121.6(7)
N1 C33 C24 114.8(6)
C34 C33 C24 123.5(7)
C33 C34 C35 120.4(6)
C36 C35 C34 116.8(7)
C36 C35 C38 119.5(7)
C34 C35 C38 123.7(6)
C37 C36 C35 121.2(7)
C46 C45 C44 120.2(8)
N1 C37 C36 122.4(7)
C41 C38 C39 110.7(8)
C41 C38 C40 109.0(7)
C39 C38 C40 106.8(8)
C41 C38 C35 109.9(7)
C39 C38 C35 112.4(7)
C40 C38 C35 107.9(7)
C43 C42 C1 176.6(8)
C42 C43 Pt1 175.6(6)
C49 C44 C45 118.7(7)
C49 C44 P1 123.0(6)
C45 C44 P1 118.2(6)
C47 C46 C45 120.1(8)
C46 C47 C48 120.5(7)
C49 C48 C47 118.9(8)
C48 C49 C44 121.6(8)
C55 C50 C51 118.2(7)
C55 C50 P1 122.9(6)
C51 C50 P1 118.9(6)
C52 C51 C50 121.0(8)
C51 C52 C53 119.6(8)
C54 C53 C52 119.7(7)
C53 C54 C55 120.7(8)
C50 C55 C54 120.9(7)
C57 C56 C61 119.5(7)
C57 C56 P1 119.4(6)
C61 C56 P1 121.0(6)
C56 C57 C58 120.4(9)
C59 C58 C57 120.6(9)
C58 C59 C60 120.2(8)
C59 C60 C61 120.2(9)
C60 C61 C56 119.0(9)
C67 C62 C63 119.1(7)
C67 C62 P2 120.2(5)
C63 C62 P2 120.7(6)
C64 C63 C62 120.6(8)
C63 C64 C65 118.9(8)
C66 C65 C64 120.7(8)
C65 C66 C67 119.6(8)
C62 C67 C66 121.0(7)
C73 C68 C69 118.5(7)
C73 C68 P2 119.3(6)
C69 C68 P2 122.2(6)
C70 C69 C68 120.2(8)
C71 C70 C69 121.0(9)
C70 C71 C72 120.3(8)
C71 C72 C73 119.7(9)
C68 C73 C72 120.3(8)
C75 C74 C79 118.8(7)
C75 C74 P2 124.5(6)
C79 C74 P2 116.7(6)
C74 C75 C76 120.7(8)
C77 C76 C75 119.7(8)
C76 C77 C78 119.9(8)
C77 C78 C79 120.7(8)
C78 C79 C74 120.1(8)
C81 C80 Pt1 176.7(6)
C80 C81 C82 177.1(8)
C86 C82 C83 106.8(6)
C86 C82 C81 127.0(7)
C83 C82 C81 126.1(7)
C86 C82 Ru1 70.4(4)
C83 C82 Ru1 70.3(4)
C81 C82 Ru1 126.4(5)
C84 C83 C82 108.1(7)
C84 C83 Ru1 70.8(4)
C82 C83 Ru1 71.4(4)
C85 C84 C83 108.6(7)
C85 C84 Ru1 71.1(5)
C83 C84 Ru1 71.1(4)
C84 C85 C86 107.7(7)
C84 C85 Ru1 71.1(5)
C86 C85 Ru1 70.9(4)
C82 C86 C85 108.8(7)
C82 C86 Ru1 71.6(4)
C85 C86 Ru1 70.8(5)
C88 C87 C91 107.2(10)
C88 C87 Ru1 71.0(5)
C91 C87 Ru1 70.8(6)
C87 C88 C89 109.5(9)
C87 C88 Ru1 71.9(5)
C89 C88 Ru1 71.1(5)
C90 C89 C88 106.2(9)
C90 C89 Ru1 70.8(5)
C88 C89 Ru1 70.5(5)
C89 C90 C91 108.8(11)
C89 C90 Ru1 71.9(6)
C91 C90 Ru1 71.2(6)
C87 C91 C90 108.3(9)
C87 C91 Ru1 71.7(6)
C90 C91 Ru1 70.8(6)
Cl3 C92 Cl1 115.8(9)
Cl3 C92 Cl2 111.1(6)
Cl1 C92 Cl2 111.8(6)
Cl6 C93 Cl5 111.1(10)
Cl6 C93 Cl4 114.0(16)
Cl5 C93 Cl4 111.9(12)
Cl9 C94 Cl7 113.5(8)
Cl9 C94 Cl8 110.5(8)
Cl7 C94 Cl8 111.4(9)
Cl11 C95 Cl10 113.1(6)
C9 Fe1 C13 40.7(3)
C9 Fe1 C10 41.0(3)
C13 Fe1 C10 68.4(4)
C9 Fe1 C14 107.6(4)
C13 Fe1 C14 121.1(4)
C10 Fe1 C14 125.4(4)
C9 Fe1 C15 123.3(3)
C13 Fe1 C15 106.6(4)
C10 Fe1 C15 160.9(3)
C14 Fe1 C15 40.1(4)
C9 Fe1 C11 68.9(3)
C13 Fe1 C11 68.7(4)
C10 Fe1 C11 40.4(3)
C14 Fe1 C11 161.8(4)
C15 Fe1 C11 156.8(4)
C9 Fe1 C18 123.6(4)
C13 Fe1 C18 158.9(4)
C10 Fe1 C18 109.3(4)
C14 Fe1 C18 41.9(4)
C15 Fe1 C18 68.3(4)
C11 Fe1 C18 124.1(4)
C9 Fe1 C12 68.3(3)
C13 Fe1 C12 40.9(3)
C10 Fe1 C12 67.4(4)
C14 Fe1 C12 156.9(4)
C15 Fe1 C12 121.7(4)
C11 Fe1 C12 40.0(3)
C18 Fe1 C12 159.3(4)
C9 Fe1 C17 159.8(4)
C13 Fe1 C17 158.4(4)
C10 Fe1 C17 123.7(4)
C14 Fe1 C17 68.9(4)
C15 Fe1 C17 67.7(4)
C11 Fe1 C17 107.9(4)
C18 Fe1 C17 40.5(4)
C12 Fe1 C17 122.9(4)
C9 Fe1 C16 158.3(3)
C13 Fe1 C16 121.8(4)
C10 Fe1 C16 158.4(3)
C14 Fe1 C16 68.2(4)
C15 Fe1 C16 40.0(3)
C11 Fe1 C16 121.8(4)
C18 Fe1 C16 68.4(4)
C12 Fe1 C16 106.7(4)
C17 Fe1 C16 40.6(3)
C37 N1 C33 117.6(6)
C37 N1 Re1 124.7(5)
C33 N1 Re1 117.6(5)
C28 N2 C24 117.3(7)
C28 N2 Re1 123.7(5)
C24 N2 Re1 117.7(5)
C44 P1 C56 104.2(3)
C44 P1 C50 103.6(3)
C56 P1 C50 105.9(3)
C44 P1 Pt1 116.7(2)
C56 P1 Pt1 111.6(3)
C50 P1 Pt1 113.7(2)
C68 P2 C62 106.3(3)
C68 P2 C74 104.8(3)
C62 P2 C74 101.6(3)
C68 P2 Pt1 113.8(2)
C62 P2 Pt1 110.8(2)
C74 P2 Pt1 118.3(2)
C43 Pt1 C80 178.9(3)
C43 Pt1 P2 94.05(19)
C80 Pt1 P2 85.93(19)
C43 Pt1 P1 86.1(2)
C80 Pt1 P1 93.92(19)
P2 Pt1 P1 177.95(6)
C22 Re1 C21 88.0(4)
C22 Re1 C23 93.5(4)
C21 Re1 C23 90.1(4)
C22 Re1 C20 92.7(3)
C21 Re1 C20 95.1(3)
C23 Re1 C20 172.0(3)
C22 Re1 N2 96.2(4)
C21 Re1 N2 172.9(3)
C23 Re1 N2 95.3(3)
C20 Re1 N2 79.1(3)
C22 Re1 N1 170.1(4)
C21 Re1 N1 101.1(3)
C23 Re1 N1 90.3(3)
C20 Re1 N1 82.8(3)
N2 Re1 N1 74.3(2)
C90 Ru1 C91 38.0(5)
C90 Ru1 C84 129.4(4)
C91 Ru1 C84 164.8(5)
C90 Ru1 C88 62.7(4)
C91 Ru1 C88 62.2(4)
C84 Ru1 C88 124.3(3)
C90 Ru1 C85 163.4(4)
C91 Ru1 C85 156.6(5)
C84 Ru1 C85 37.8(3)
C88 Ru1 C85 112.9(3)
C90 Ru1 C86 157.2(4)
C91 Ru1 C86 124.9(4)
C84 Ru1 C86 63.5(3)
C88 Ru1 C86 129.8(3)
C85 Ru1 C86 38.3(3)
C90 Ru1 C83 113.2(4)
C91 Ru1 C83 130.4(4)
C84 Ru1 C83 38.2(3)
C88 Ru1 C83 156.3(3)
C85 Ru1 C83 63.8(3)
C86 Ru1 C83 63.6(3)
C90 Ru1 C89 37.3(4)
C91 Ru1 C89 63.2(4)
C84 Ru1 C89 112.3(3)
C88 Ru1 C89 38.4(4)
C85 Ru1 C89 129.0(4)
C86 Ru1 C89 164.4(3)
C83 Ru1 C89 123.4(3)
C90 Ru1 C87 63.3(5)
C91 Ru1 C87 37.5(5)
C84 Ru1 C87 155.8(4)
C88 Ru1 C87 37.1(4)
C85 Ru1 C87 124.1(4)
C86 Ru1 C87 113.4(4)
C83 Ru1 C87 165.0(4)
C89 Ru1 C87 63.7(4)
C90 Ru1 C82 124.8(3)
C91 Ru1 C82 113.7(3)
C84 Ru1 C82 64.0(3)
C88 Ru1 C82 164.2(3)
C85 Ru1 C82 64.1(3)
C86 Ru1 C82 38.0(3)
C83 Ru1 C82 38.3(3)
C89 Ru1 C82 155.9(3)
C87 Ru1 C82 130.0(3)

loop_
_geom_bond_atom_site_label_1
_geom_bond_atom_site_label_2
_geom_bond_distance
C1 C6 1.394(10)
C1 C2 1.408(10)
C1 C42 1.444(9)
C2 C3 1.401(9)
C3 C4 1.405(10)
C3 C19 1.441(10)
C4 C5 1.390(10)
C5 C6 1.394(10)
C5 C7 1.440(11)
C7 C8 1.215(11)
C8 C9 1.421(11)
C9 C13 1.407(12)
C9 C10 1.420(12)
C9 Fe1 2.018(8)
C10 C11 1.406(12)
C10 Fe1 2.034(9)
C11 C12 1.396(13)
C11 Fe1 2.036(8)
C12 C13 1.423(11)
C12 Fe1 2.046(8)
C13 Fe1 2.024(8)
C14 C15 1.394(13)
C14 C18 1.456(14)
C14 Fe1 2.034(8)
C15 C16 1.399(12)
C15 Fe1 2.035(9)
C16 C17 1.425(12)
C16 Fe1 2.056(8)
C17 C18 1.416(13)
C17 Fe1 2.055(9)
C18 Fe1 2.039(9)
C19 C20 1.216(11)
C20 Re1 2.111(8)
C21 O1 1.157(11)
C21 Re1 1.922(10)
C22 O2 1.171(11)
C22 Re1 1.896(9)
C23 O3 1.180(10)
C23 Re1 1.925(9)
C24 N2 1.360(9)
C24 C25 1.391(10)
C24 C33 1.483(11)
C25 C26 1.408(11)
C26 C27 1.375(12)
C26 C29 1.502(12)
C27 C28 1.378(12)
C28 N2 1.355(11)
C29 C31' 1.35(2)
C29 C32 1.456(13)
C29 C30 1.48(2)
C29 C31 1.677(18)
C29 C30' 1.75(2)
C33 N1 1.357(9)
C33 C34 1.379(10)
C34 C35 1.384(10)
C35 C36 1.380(10)
C35 C38 1.557(11)
C36 C37 1.353(11)
C45 C46 1.387(11)
C45 C44 1.398(10)
C37 N1 1.350(10)
C38 C41 1.502(12)
C38 C39 1.520(11)
C38 C40 1.533(13)
C42 C43 1.201(10)
C43 Pt1 1.993(7)
C44 C49 1.393(11)
C44 P1 1.814(7)
C46 C47 1.374(12)
C47 C48 1.407(12)
C48 C49 1.369(11)
C50 C55 1.385(10)
C50 C51 1.399(10)
C50 P1 1.826(7)
C51 C52 1.392(11)
C52 C53 1.394(13)
C53 C54 1.371(12)
C54 C55 1.391(11)
C56 C57 1.381(11)
C56 C61 1.405(11)
C56 P1 1.820(7)
C57 C58 1.385(11)
C58 C59 1.361(14)
C59 C60 1.389(14)
C60 C61 1.397(12)
C62 C67 1.383(10)
C62 C63 1.388(10)
C62 P2 1.826(7)
C63 C64 1.388(11)
C64 C65 1.406(12)
C65 C66 1.363(12)
C66 C67 1.387(11)
C68 C73 1.378(11)
C68 C69 1.396(11)
C68 P2 1.812(7)
C69 C70 1.390(11)
C70 C71 1.333(14)
C71 C72 1.386(15)
C72 C73 1.396(12)
C74 C75 1.389(11)
C74 C79 1.392(11)
C74 P2 1.831(7)
C75 C76 1.404(11)
C76 C77 1.371(13)
C77 C78 1.383(13)
C78 C79 1.389(11)
C80 C81 1.212(10)
C80 Pt1 2.003(7)
C81 C82 1.439(9)
C82 C86 1.423(10)
C82 C83 1.435(10)
C82 Ru1 2.192(7)
C83 C84 1.422(10)
C83 Ru1 2.177(7)
C84 C85 1.409(12)
C84 Ru1 2.174(8)
C85 C86 1.427(10)
C85 Ru1 2.174(8)
C86 Ru1 2.177(7)
C87 C88 1.389(14)
C87 C91 1.403(17)
C87 Ru1 2.185(10)
C88 C89 1.433(14)
C88 Ru1 2.174(8)
C89 C90 1.390(14)
C89 Ru1 2.181(8)
C90 C91 1.415(17)
C90 Ru1 2.168(11)
C91 Ru1 2.174(10)
C92 Cl3 1.655(13)
C92 Cl1 1.689(12)
C92 Cl2 1.808(13)
C93 Cl6 1.644(18)
C93 Cl5 1.734(18)
C93 Cl4 1.75(2)
C94 Cl9 1.708(13)
C94 Cl7 1.715(13)
C94 Cl8 1.766(16)
C95 Cl11 1.715(12)
C95 Cl10 1.776(12)
N1 Re1 2.176(6)
N2 Re1 2.163(7)
P1 Pt1 2.3110(18)
P2 Pt1 2.3030(18)

loop_
_geom_torsion_atom_site_label_1
_geom_torsion_atom_site_label_2
_geom_torsion_atom_site_label_3
_geom_torsion_atom_site_label_4
_geom_torsion
C6 C1 C2 C3 -1.8(10)
C42 C1 C2 C3 179.8(6)
C1 C2 C3 C4 0.5(10)
C1 C2 C3 C19 177.9(6)
C2 C3 C4 C5 2.1(10)
C19 C3 C4 C5 -175.2(7)
C3 C4 C5 C6 -3.4(11)
C3 C4 C5 C7 172.8(7)
C2 C1 C6 C5 0.5(11)
C42 C1 C6 C5 179.0(7)
C4 C5 C6 C1 2.1(11)
C7 C5 C6 C1 -174.0(7)
C4 C5 C7 C8 -85(7)
C6 C5 C7 C8 91(7)
C5 C7 C8 C9 -33(48)
C7 C8 C9 C13 150(43)
C7 C8 C9 C10 -28(44)
C7 C8 C9 Fe1 61(44)
C13 C9 C10 C11 -1.2(10)
C8 C9 C10 C11 177.1(8)
Fe1 C9 C10 C11 58.9(6)
C13 C9 C10 Fe1 -60.1(6)
C8 C9 C10 Fe1 118.3(8)
C9 C10 C11 C12 2.1(10)
Fe1 C10 C11 C12 60.3(6)
C9 C10 C11 Fe1 -58.3(6)
C10 C11 C12 C13 -2.2(10)
Fe1 C11 C12 C13 57.7(6)
C10 C11 C12 Fe1 -59.9(6)
C10 C9 C13 C12 -0.1(9)
C8 C9 C13 C12 -178.4(8)
Fe1 C9 C13 C12 -60.3(6)
C10 C9 C13 Fe1 60.2(6)
C8 C9 C13 Fe1 -118.1(8)
C11 C12 C13 C9 1.4(9)
Fe1 C12 C13 C9 59.7(6)
C11 C12 C13 Fe1 -58.3(6)
C18 C14 C15 C16 -0.3(10)
Fe1 C14 C15 C16 59.5(6)
C18 C14 C15 Fe1 -59.8(6)
C14 C15 C16 C17 0.4(10)
Fe1 C15 C16 C17 59.4(6)
C14 C15 C16 Fe1 -58.9(6)
C15 C16 C17 C18 -0.4(10)
Fe1 C16 C17 C18 58.6(6)
C15 C16 C17 Fe1 -59.1(6)
C16 C17 C18 C14 0.2(10)
Fe1 C17 C18 C14 59.3(6)
C16 C17 C18 Fe1 -59.0(6)
C15 C14 C18 C17 0.0(10)
Fe1 C14 C18 C17 -60.2(6)
C15 C14 C18 Fe1 60.2(6)
C2 C3 C19 C20 -36(8)
C4 C3 C19 C20 142(8)
C3 C19 C20 Re1 -24(10)
N2 C24 C25 C26 -1.0(11)
C33 C24 C25 C26 177.4(7)
C24 C25 C26 C27 1.5(11)
C24 C25 C26 C29 -175.6(8)
C25 C26 C27 C28 -0.2(12)
C29 C26 C27 C28 176.8(8)
C26 C27 C28 N2 -1.5(13)
C27 C26 C29 C31' -44.3(18)
C25 C26 C29 C31' 132.6(16)
C27 C26 C29 C32 166.7(9)
C25 C26 C29 C32 -16.4(13)
C27 C26 C29 C30 30.7(18)
C25 C26 C29 C30 -152.4(15)
C27 C26 C29 C31 -79.7(11)
C25 C26 C29 C31 97.2(10)
C27 C26 C29 C30' 64.8(13)
C25 C26 C29 C30' -118.3(12)
N2 C24 C33 N1 7.4(9)
C25 C24 C33 N1 -171.1(7)
N2 C24 C33 C34 -171.3(7)
C25 C24 C33 C34 10.2(12)
N1 C33 C34 C35 2.4(11)
C24 C33 C34 C35 -179.0(7)
C33 C34 C35 C36 0.4(11)
C33 C34 C35 C38 -179.6(7)
C34 C35 C36 C37 -2.3(11)
C38 C35 C36 C37 177.7(7)
C35 C36 C37 N1 1.5(12)
C36 C35 C38 C41 -57.9(10)
C34 C35 C38 C41 122.2(8)
C36 C35 C38 C39 178.4(8)
C34 C35 C38 C39 -1.6(12)
C36 C35 C38 C40 60.8(9)
C34 C35 C38 C40 -119.1(8)
C6 C1 C42 C43 60(13)
C2 C1 C42 C43 -121(13)
C1 C42 C43 Pt1 -53(18)
C46 C45 C44 C49 -0.4(11)
C46 C45 C44 P1 -177.2(6)
C44 C45 C46 C47 1.9(12)
C45 C46 C47 C48 -2.0(12)
C46 C47 C48 C49 0.6(13)
C47 C48 C49 C44 0.9(13)
C45 C44 C49 C48 -1.0(12)
P1 C44 C49 C48 175.6(6)
C55 C50 C51 C52 -1.5(11)
P1 C50 C51 C52 179.0(6)
C50 C51 C52 C53 1.5(12)
C51 C52 C53 C54 -0.9(12)
C52 C53 C54 C55 0.4(12)
C51 C50 C55 C54 1.0(11)
P1 C50 C55 C54 -179.5(6)
C53 C54 C55 C50 -0.5(12)
C61 C56 C57 C58 1.0(11)
P1 C56 C57 C58 -178.1(6)
C56 C57 C58 C59 -0.6(12)
C57 C58 C59 C60 -1.1(13)
C58 C59 C60 C61 2.3(13)
C59 C60 C61 C56 -1.9(12)
C57 C56 C61 C60 0.2(11)
P1 C56 C61 C60 179.3(6)
C67 C62 C63 C64 0.7(12)
P2 C62 C63 C64 -176.8(7)
C62 C63 C64 C65 0.3(13)
C63 C64 C65 C66 0.5(14)
C64 C65 C66 C67 -2.3(14)
C63 C62 C67 C66 -2.5(12)
P2 C62 C67 C66 175.0(6)
C65 C66 C67 C62 3.3(13)
C73 C68 C69 C70 -1.5(11)
P2 C68 C69 C70 -179.8(6)
C68 C69 C70 C71 -0.9(13)
C69 C70 C71 C72 1.7(15)
C70 C71 C72 C73 0.0(16)
C69 C68 C73 C72 3.1(12)
P2 C68 C73 C72 -178.5(7)
C71 C72 C73 C68 -2.4(15)
C79 C74 C75 C76 1.0(12)
P2 C74 C75 C76 178.1(6)
C74 C75 C76 C77 0.9(13)
C75 C76 C77 C78 -2.1(13)
C76 C77 C78 C79 1.4(13)
C77 C78 C79 C74 0.6(13)
C75 C74 C79 C78 -1.7(12)
P2 C74 C79 C78 -179.0(6)
Pt1 C80 C81 C82 118(16)
C80 C81 C82 C86 99(16)
C80 C81 C82 C83 -78(16)
C80 C81 C82 Ru1 -169(16)
C86 C82 C83 C84 -0.3(8)
C81 C82 C83 C84 177.1(7)
Ru1 C82 C83 C84 -61.6(5)
C86 C82 C83 Ru1 61.3(5)
C81 C82 C83 Ru1 -121.3(7)
C82 C83 C84 C85 0.4(9)
Ru1 C83 C84 C85 -61.6(6)
C82 C83 C84 Ru1 62.0(5)
C83 C84 C85 C86 -0.3(9)
Ru1 C84 C85 C86 -61.9(6)
C83 C84 C85 Ru1 61.5(6)
C83 C82 C86 C85 0.1(8)
C81 C82 C86 C85 -177.3(7)
Ru1 C82 C86 C85 61.3(5)
C83 C82 C86 Ru1 -61.2(5)
C81 C82 C86 Ru1 121.4(7)
C84 C85 C86 C82 0.1(9)
Ru1 C85 C86 C82 -61.8(5)
C84 C85 C86 Ru1 62.0(6)
C91 C87 C88 C89 0.4(11)
Ru1 C87 C88 C89 -61.5(7)
C91 C87 C88 Ru1 61.9(7)
C87 C88 C89 C90 -0.3(11)
Ru1 C88 C89 C90 -62.3(6)
C87 C88 C89 Ru1 61.9(7)
C88 C89 C90 C91 0.1(11)
Ru1 C89 C90 C91 -62.0(7)
C88 C89 C90 Ru1 62.0(6)
C88 C87 C91 C90 -0.4(11)
Ru1 C87 C91 C90 61.6(7)
C88 C87 C91 Ru1 -62.0(7)
C89 C90 C91 C87 0.2(11)
Ru1 C90 C91 C87 -62.2(7)
C89 C90 C91 Ru1 62.4(7)
C10 C9 Fe1 C13 -118.4(7)
C8 C9 Fe1 C13 121.2(10)
C13 C9 Fe1 C10 118.4(7)
C8 C9 Fe1 C10 -120.5(10)
C13 C9 Fe1 C14 -117.5(5)
C10 C9 Fe1 C14 124.1(5)
C8 C9 Fe1 C14 3.7(8)
C13 C9 Fe1 C15 -76.2(6)
C10 C9 Fe1 C15 165.4(5)
C8 C9 Fe1 C15 44.9(9)
C13 C9 Fe1 C11 81.4(5)
C10 C9 Fe1 C11 -37.0(5)
C8 C9 Fe1 C11 -157.4(8)
C13 C9 Fe1 C18 -160.8(5)
C10 C9 Fe1 C18 80.8(6)
C8 C9 Fe1 C18 -39.7(9)
C13 C9 Fe1 C12 38.3(5)
C10 C9 Fe1 C12 -80.0(5)
C8 C9 Fe1 C12 159.5(8)
C13 C9 Fe1 C17 165.9(9)
C10 C9 Fe1 C17 47.6(12)
C8 C9 Fe1 C17 -72.9(13)
C13 C9 Fe1 C16 -42.4(11)
C10 C9 Fe1 C16 -160.8(9)
C8 C9 Fe1 C16 78.8(12)
C12 C13 Fe1 C9 118.4(7)
C9 C13 Fe1 C10 -38.4(5)
C12 C13 Fe1 C10 80.0(6)
C9 C13 Fe1 C14 80.9(6)
C12 C13 Fe1 C14 -160.8(5)
C9 C13 Fe1 C15 122.1(5)
C12 C13 Fe1 C15 -119.6(5)
C9 C13 Fe1 C11 -82.0(6)
C12 C13 Fe1 C11 36.4(5)
C9 C13 Fe1 C18 49.4(13)
C12 C13 Fe1 C18 167.7(10)
C9 C13 Fe1 C12 -118.4(7)
C9 C13 Fe1 C17 -166.8(9)
C12 C13 Fe1 C17 -48.4(12)
C9 C13 Fe1 C16 163.0(5)
C12 C13 Fe1 C16 -78.7(6)
C11 C10 Fe1 C9 -120.2(7)
C11 C10 Fe1 C13 -82.0(6)
C9 C10 Fe1 C13 38.1(5)
C11 C10 Fe1 C14 164.4(5)
C9 C10 Fe1 C14 -75.4(6)
C11 C10 Fe1 C15 -160.3(10)
C9 C10 Fe1 C15 -40.1(13)
C9 C10 Fe1 C11 120.2(7)
C11 C10 Fe1 C18 120.4(6)
C9 C10 Fe1 C18 -119.5(5)
C11 C10 Fe1 C12 -37.7(5)
C9 C10 Fe1 C12 82.5(5)
C11 C10 Fe1 C17 77.7(6)
C9 C10 Fe1 C17 -162.1(5)
C11 C10 Fe1 C16 40.5(12)
C9 C10 Fe1 C16 160.7(9)
C15 C14 Fe1 C9 121.1(5)
C18 C14 Fe1 C9 -121.1(6)
C15 C14 Fe1 C13 78.6(6)
C18 C14 Fe1 C13 -163.6(5)
C15 C14 Fe1 C10 162.9(5)
C18 C14 Fe1 C10 -79.3(7)
C18 C14 Fe1 C15 117.8(8)
C15 C14 Fe1 C11 -163.1(10)
C18 C14 Fe1 C11 -45.3(14)
C15 C14 Fe1 C18 -117.8(8)
C15 C14 Fe1 C12 45.2(11)
C18 C14 Fe1 C12 163.0(8)
C15 C14 Fe1 C17 -80.0(6)
C18 C14 Fe1 C17 37.8(6)
C15 C14 Fe1 C16 -36.3(5)
C18 C14 Fe1 C16 81.5(6)
C14 C15 Fe1 C9 -77.4(6)
C16 C15 Fe1 C9 161.4(5)
C14 C15 Fe1 C13 -118.9(5)
C16 C15 Fe1 C13 119.9(5)
C14 C15 Fe1 C10 -47.0(13)
C16 C15 Fe1 C10 -168.3(10)
C16 C15 Fe1 C14 -121.2(8)
C14 C15 Fe1 C11 166.7(9)
C16 C15 Fe1 C11 45.5(11)
C14 C15 Fe1 C18 39.5(6)
C16 C15 Fe1 C18 -81.8(6)
C14 C15 Fe1 C12 -160.9(5)
C16 C15 Fe1 C12 77.9(6)
C14 C15 Fe1 C17 83.3(6)
C16 C15 Fe1 C17 -38.0(5)
C14 C15 Fe1 C16 121.2(8)
C12 C11 Fe1 C9 -81.1(5)
C10 C11 Fe1 C9 37.5(5)
C12 C11 Fe1 C13 -37.2(5)
C10 C11 Fe1 C13 81.3(6)
C12 C11 Fe1 C10 -118.5(7)
C12 C11 Fe1 C14 -163.2(11)
C10 C11 Fe1 C14 -44.7(14)
C12 C11 Fe1 C15 45.2(11)
C10 C11 Fe1 C15 163.7(8)
C12 C11 Fe1 C18 161.8(5)
C10 C11 Fe1 C18 -79.6(6)
C10 C11 Fe1 C12 118.5(7)
C12 C11 Fe1 C17 120.1(5)
C10 C11 Fe1 C17 -121.3(6)
C12 C11 Fe1 C16 77.8(6)
C10 C11 Fe1 C16 -163.7(5)
C17 C18 Fe1 C9 -163.0(5)
C14 C18 Fe1 C9 78.6(7)
C17 C18 Fe1 C13 160.4(10)
C14 C18 Fe1 C13 42.1(13)
C17 C18 Fe1 C10 -119.7(6)
C14 C18 Fe1 C10 121.9(6)
C17 C18 Fe1 C14 118.4(8)
C17 C18 Fe1 C15 80.6(6)
C14 C18 Fe1 C15 -37.8(5)
C17 C18 Fe1 C11 -77.2(7)
C14 C18 Fe1 C11 164.5(5)
C17 C18 Fe1 C12 -42.7(13)
C14 C18 Fe1 C12 -161.1(10)
C14 C18 Fe1 C17 -118.4(8)
C17 C18 Fe1 C16 37.4(5)
C14 C18 Fe1 C16 -81.0(6)
C11 C12 Fe1 C9 82.5(6)
C13 C12 Fe1 C9 -38.2(5)
C11 C12 Fe1 C13 120.7(7)
C11 C12 Fe1 C10 38.1(5)
C13 C12 Fe1 C10 -82.6(6)
C11 C12 Fe1 C14 166.7(9)
C13 C12 Fe1 C14 46.0(11)
C11 C12 Fe1 C15 -160.8(5)
C13 C12 Fe1 C15 78.5(6)
C13 C12 Fe1 C11 -120.7(7)
C11 C12 Fe1 C18 -46.8(13)
C13 C12 Fe1 C18 -167.5(10)
C11 C12 Fe1 C17 -78.4(6)
C13 C12 Fe1 C17 160.9(5)
C11 C12 Fe1 C16 -119.8(5)
C13 C12 Fe1 C16 119.5(5)
C18 C17 Fe1 C9 44.6(13)
C16 C17 Fe1 C9 164.4(9)
C18 C17 Fe1 C13 -160.9(9)
C16 C17 Fe1 C13 -41.1(12)
C18 C17 Fe1 C10 80.2(7)
C16 C17 Fe1 C10 -160.0(5)
C18 C17 Fe1 C14 -39.0(6)
C16 C17 Fe1 C14 80.7(6)
C18 C17 Fe1 C15 -82.3(6)
C16 C17 Fe1 C15 37.4(5)
C18 C17 Fe1 C11 122.0(6)
C16 C17 Fe1 C11 -118.3(5)
C16 C17 Fe1 C18 119.7(8)
C18 C17 Fe1 C12 163.4(6)
C16 C17 Fe1 C12 -76.9(6)
C18 C17 Fe1 C16 -119.7(8)
C15 C16 Fe1 C9 -46.4(12)
C17 C16 Fe1 C9 -165.4(8)
C15 C16 Fe1 C13 -77.6(6)
C17 C16 Fe1 C13 163.5(5)
C15 C16 Fe1 C10 169.6(9)
C17 C16 Fe1 C10 50.6(12)
C15 C16 Fe1 C14 36.4(6)
C17 C16 Fe1 C14 -82.6(6)
C17 C16 Fe1 C15 -118.9(8)
C15 C16 Fe1 C11 -160.7(6)
C17 C16 Fe1 C11 80.3(6)
C15 C16 Fe1 C18 81.6(6)
C17 C16 Fe1 C18 -37.3(5)
C15 C16 Fe1 C12 -119.7(6)
C17 C16 Fe1 C12 121.3(5)
C15 C16 Fe1 C17 118.9(8)
C36 C37 N1 C33 1.2(11)
C36 C37 N1 Re1 179.0(6)
C34 C33 N1 C37 -3.2(11)
C24 C33 N1 C37 178.1(6)
C34 C33 N1 Re1 178.9(6)
C24 C33 N1 Re1 0.2(8)
C27 C28 N2 C24 2.0(11)
C27 C28 N2 Re1 -164.9(6)
C25 C24 N2 C28 -0.7(11)
C33 C24 N2 C28 -179.2(7)
C25 C24 N2 Re1 166.9(6)
C33 C24 N2 Re1 -11.6(8)
C49 C44 P1 C56 129.7(6)
C45 C44 P1 C56 -53.6(6)
C49 C44 P1 C50 19.0(7)
C45 C44 P1 C50 -164.3(6)
C49 C44 P1 Pt1 -106.8(6)
C45 C44 P1 Pt1 69.9(6)
C57 C56 P1 C44 142.0(6)
C61 C56 P1 C44 -37.1(7)
C57 C56 P1 C50 -109.1(6)
C61 C56 P1 C50 71.8(7)
C57 C56 P1 Pt1 15.1(7)
C61 C56 P1 Pt1 -163.9(5)
C55 C50 P1 C44 90.9(6)
C51 C50 P1 C44 -89.6(6)
C55 C50 P1 C56 -18.5(7)
C51 C50 P1 C56 161.0(6)
C55 C50 P1 Pt1 -141.4(5)
C51 C50 P1 Pt1 38.1(6)
C73 C68 P2 C62 172.5(6)
C69 C68 P2 C62 -9.2(7)
C73 C68 P2 C74 65.5(7)
C69 C68 P2 C74 -116.2(6)
C73 C68 P2 Pt1 -65.2(7)
C69 C68 P2 Pt1 113.1(6)
C67 C62 P2 C68 110.7(6)
C63 C62 P2 C68 -71.8(7)
C67 C62 P2 C74 -140.0(6)
C63 C62 P2 C74 37.5(7)
C67 C62 P2 Pt1 -13.4(7)
C63 C62 P2 Pt1 164.1(6)
C75 C74 P2 C68 -4.2(7)
C79 C74 P2 C68 173.0(6)
C75 C74 P2 C62 -114.7(7)
C79 C74 P2 C62 62.5(6)
C75 C74 P2 Pt1 123.8(6)
C79 C74 P2 Pt1 -59.1(6)
C42 C43 Pt1 C80 -131(13)
C42 C43 Pt1 P2 140(8)
C42 C43 Pt1 P1 -38(8)
C81 C80 Pt1 C43 -88(18)
C81 C80 Pt1 P2 1(11)
C81 C80 Pt1 P1 179(100)
C68 P2 Pt1 C43 135.1(3)
C62 P2 Pt1 C43 -105.2(3)
C74 P2 Pt1 C43 11.5(4)
C68 P2 Pt1 C80 -43.7(3)
C62 P2 Pt1 C80 76.0(3)
C74 P2 Pt1 C80 -167.3(4)
C68 P2 Pt1 P1 -129.5(17)
C62 P2 Pt1 P1 -9.8(18)
C74 P2 Pt1 P1 106.9(17)
C44 P1 Pt1 C43 162.5(3)
C56 P1 Pt1 C43 -77.8(3)
C50 P1 Pt1 C43 42.0(3)
C44 P1 Pt1 C80 -18.6(3)
C56 P1 Pt1 C80 101.1(3)
C50 P1 Pt1 C80 -139.2(3)
C44 P1 Pt1 P2 67.0(18)
C56 P1 Pt1 P2 -173.3(17)
C50 P1 Pt1 P2 -53.5(18)
O2 C22 Re1 C21 -170(13)
O2 C22 Re1 C23 100(13)
O2 C22 Re1 C20 -75(13)
O2 C22 Re1 N2 5(13)
O2 C22 Re1 N1 -12(15)
O1 C21 Re1 C22 4(61)
O1 C21 Re1 C23 98(61)
O1 C21 Re1 C20 -88(61)
O1 C21 Re1 N2 -123(61)
O1 C21 Re1 N1 -172(100)
O3 C23 Re1 C22 157(18)
O3 C23 Re1 C21 69(18)
O3 C23 Re1 C20 -61(19)
O3 C23 Re1 N2 -106(18)
O3 C23 Re1 N1 -32(18)
C19 C20 Re1 C22 124(3)
C19 C20 Re1 C21 -148(3)
C19 C20 Re1 C23 -17(4)
C19 C20 Re1 N2 28(3)
C19 C20 Re1 N1 -47(3)
C28 N2 Re1 C22 -1.4(7)
C24 N2 Re1 C22 -168.2(6)
C28 N2 Re1 C21 125(2)
C24 N2 Re1 C21 -42(3)
C28 N2 Re1 C23 -95.5(6)
C24 N2 Re1 C23 97.7(6)
C28 N2 Re1 C20 90.1(6)
C24 N2 Re1 C20 -76.7(5)
C28 N2 Re1 N1 175.7(7)
C24 N2 Re1 N1 8.9(5)
C37 N1 Re1 C22 -165.1(17)
C33 N1 Re1 C22 13(2)
C37 N1 Re1 C21 -7.9(7)
C33 N1 Re1 C21 169.9(5)
C37 N1 Re1 C23 82.2(7)
C33 N1 Re1 C23 -100.0(6)
C37 N1 Re1 C20 -101.8(6)
C33 N1 Re1 C20 76.0(6)
C37 N1 Re1 N2 177.6(7)
C33 N1 Re1 N2 -4.6(5)
C89 C90 Ru1 C91 -118.0(10)
C89 C90 Ru1 C84 74.3(7)
C91 C90 Ru1 C84 -167.7(6)
C89 C90 Ru1 C88 -39.0(6)
C91 C90 Ru1 C88 79.0(7)
C89 C90 Ru1 C85 39.6(16)
C91 C90 Ru1 C85 157.6(12)
C89 C90 Ru1 C86 -168.1(8)
C91 C90 Ru1 C86 -50.1(13)
C89 C90 Ru1 C83 115.2(6)
C91 C90 Ru1 C83 -126.8(7)
C91 C90 Ru1 C89 118.0(10)
C89 C90 Ru1 C87 -80.9(7)
C91 C90 Ru1 C87 37.1(6)
C89 C90 Ru1 C82 157.4(5)
C91 C90 Ru1 C82 -84.6(8)
C87 C91 Ru1 C90 117.8(9)
C87 C91 Ru1 C84 156.8(11)
C90 C91 Ru1 C84 39.0(16)
C87 C91 Ru1 C88 37.5(6)
C90 C91 Ru1 C88 -80.2(7)
C87 C91 Ru1 C85 -46.3(11)
C90 C91 Ru1 C85 -164.1(8)
C87 C91 Ru1 C86 -83.5(7)
C90 C91 Ru1 C86 158.7(5)
C87 C91 Ru1 C83 -166.8(5)
C90 C91 Ru1 C83 75.5(7)
C87 C91 Ru1 C89 80.9(6)
C90 C91 Ru1 C89 -36.8(6)
C90 C91 Ru1 C87 -117.8(9)
C87 C91 Ru1 C82 -125.5(6)
C90 C91 Ru1 C82 116.7(6)
C85 C84 Ru1 C90 -164.6(5)
C83 C84 Ru1 C90 77.2(6)
C85 C84 Ru1 C91 165.3(12)
C83 C84 Ru1 C91 47.0(15)
C85 C84 Ru1 C88 -83.8(6)
C83 C84 Ru1 C88 158.0(5)
C83 C84 Ru1 C85 -118.2(7)
C85 C84 Ru1 C86 38.0(4)
C83 C84 Ru1 C86 -80.2(5)
C85 C84 Ru1 C83 118.2(7)
C85 C84 Ru1 C89 -125.5(5)
C83 C84 Ru1 C89 116.2(5)
C85 C84 Ru1 C87 -50.5(10)
C83 C84 Ru1 C87 -168.8(8)
C85 C84 Ru1 C82 80.6(5)
C83 C84 Ru1 C82 -37.7(4)
C87 C88 Ru1 C90 -81.1(8)
C89 C88 Ru1 C90 37.8(6)
C87 C88 Ru1 C91 -37.9(7)
C89 C88 Ru1 C91 81.0(7)
C87 C88 Ru1 C84 158.1(7)
C89 C88 Ru1 C84 -83.0(7)
C87 C88 Ru1 C85 116.7(7)
C89 C88 Ru1 C85 -124.4(6)
C87 C88 Ru1 C86 75.9(8)
C89 C88 Ru1 C86 -165.3(5)
C87 C88 Ru1 C83 -166.6(8)
C89 C88 Ru1 C83 -47.8(11)
C87 C88 Ru1 C89 -118.9(10)
C89 C88 Ru1 C87 118.9(10)
C87 C88 Ru1 C82 40.9(16)
C89 C88 Ru1 C82 159.8(11)
C84 C85 Ru1 C90 45.9(14)
C86 C85 Ru1 C90 163.1(12)
C84 C85 Ru1 C91 -170.3(8)
C86 C85 Ru1 C91 -53.1(11)
C86 C85 Ru1 C84 117.2(7)
C84 C85 Ru1 C88 116.8(5)
C86 C85 Ru1 C88 -125.9(5)
C84 C85 Ru1 C86 -117.2(7)
C84 C85 Ru1 C83 -37.3(4)
C86 C85 Ru1 C83 79.9(5)
C84 C85 Ru1 C89 75.6(6)
C86 C85 Ru1 C89 -167.1(5)
C84 C85 Ru1 C87 157.5(5)
C86 C85 Ru1 C87 -85.3(6)
C84 C85 Ru1 C82 -80.2(5)
C86 C85 Ru1 C82 37.0(4)
C82 C86 Ru1 C90 -49.2(11)
C85 C86 Ru1 C90 -167.6(10)
C82 C86 Ru1 C91 -84.4(6)
C85 C86 Ru1 C91 157.2(6)
C82 C86 Ru1 C84 80.9(5)
C85 C86 Ru1 C84 -37.5(5)
C82 C86 Ru1 C88 -165.3(5)
C85 C86 Ru1 C88 76.3(6)
C82 C86 Ru1 C85 118.4(6)
C82 C86 Ru1 C83 38.1(4)
C85 C86 Ru1 C83 -80.3(5)
C82 C86 Ru1 C89 158.6(11)
C85 C86 Ru1 C89 40.2(14)
C82 C86 Ru1 C87 -125.7(5)
C85 C86 Ru1 C87 115.9(6)
C85 C86 Ru1 C82 -118.4(6)
C84 C83 Ru1 C90 -125.0(6)
C82 C83 Ru1 C90 117.3(5)
C84 C83 Ru1 C91 -165.4(6)
C82 C83 Ru1 C91 76.9(7)
C82 C83 Ru1 C84 -117.7(6)
C84 C83 Ru1 C88 -50.6(10)
C82 C83 Ru1 C88 -168.3(8)
C84 C83 Ru1 C85 37.0(5)
C82 C83 Ru1 C85 -80.7(5)
C84 C83 Ru1 C86 79.9(5)
C82 C83 Ru1 C86 -37.8(4)
C84 C83 Ru1 C89 -84.0(6)
C82 C83 Ru1 C89 158.3(5)
C84 C83 Ru1 C87 162.0(14)
C82 C83 Ru1 C87 44.3(16)
C84 C83 Ru1 C82 117.7(6)
C88 C89 Ru1 C90 -115.9(9)
C90 C89 Ru1 C91 37.6(8)
C88 C89 Ru1 C91 -78.3(7)
C90 C89 Ru1 C84 -126.5(7)
C88 C89 Ru1 C84 117.6(6)
C90 C89 Ru1 C88 115.9(9)
C90 C89 Ru1 C85 -166.4(7)
C88 C89 Ru1 C85 77.7(7)
C90 C89 Ru1 C86 162.6(11)
C88 C89 Ru1 C86 46.7(15)
C90 C89 Ru1 C83 -84.9(8)
C88 C89 Ru1 C83 159.2(5)
C90 C89 Ru1 C87 79.7(8)
C88 C89 Ru1 C87 -36.2(6)
C90 C89 Ru1 C82 -50.8(11)
C88 C89 Ru1 C82 -166.7(7)
C88 C87 Ru1 C90 79.2(7)
C91 C87 Ru1 C90 -37.6(6)
C88 C87 Ru1 C91 116.8(10)
C88 C87 Ru1 C84 -48.6(12)
C91 C87 Ru1 C84 -165.5(8)
C91 C87 Ru1 C88 -116.8(10)
C88 C87 Ru1 C85 -83.5(7)
C91 C87 Ru1 C85 159.7(6)
C88 C87 Ru1 C86 -125.8(6)
C91 C87 Ru1 C86 117.4(7)
C88 C87 Ru1 C83 159.0(12)
C91 C87 Ru1 C83 42.2(17)
C88 C87 Ru1 C89 37.4(6)
C91 C87 Ru1 C89 -79.5(7)
C88 C87 Ru1 C82 -166.5(6)
C91 C87 Ru1 C82 76.6(8)
C86 C82 Ru1 C90 159.1(6)
C83 C82 Ru1 C90 -83.9(6)
C81 C82 Ru1 C90 37.0(8)
C86 C82 Ru1 C91 117.0(6)
C83 C82 Ru1 C91 -126.0(6)
C81 C82 Ru1 C91 -5.1(8)
C86 C82 Ru1 C84 -79.5(5)
C83 C82 Ru1 C84 37.5(4)
C81 C82 Ru1 C84 158.4(7)
C86 C82 Ru1 C88 45.6(13)
C83 C82 Ru1 C88 162.6(11)
C81 C82 Ru1 C88 -76.5(14)
C86 C82 Ru1 C85 -37.3(4)
C83 C82 Ru1 C85 79.7(5)
C81 C82 Ru1 C85 -159.4(7)
C83 C82 Ru1 C86 117.0(6)
C81 C82 Ru1 C86 -122.1(8)
C86 C82 Ru1 C83 -117.0(6)
C81 C82 Ru1 C83 120.9(8)
C86 C82 Ru1 C89 -166.1(8)
C83 C82 Ru1 C89 -49.1(10)
C81 C82 Ru1 C89 71.8(11)
C86 C82 Ru1 C87 76.7(7)
C83 C82 Ru1 C87 -166.3(6)
C81 C82 Ru1 C87 -45.4(9)
